data_2229488
loop_
_publ_author_name
'Kennedy, Alan R.'
'Lutta, Samwel T.'
'Morrison, Catriona A.'
'Okoth, Maurice O.'
'Orang'o, Daniel M.'

_publ_section_title
;
 5,7,7,12,14,14-Hexamethyl-4,8-diaza-1,11-diazoniocyclotetradeca-4,11-diene
 diiodide dihydrate
;
_journal_coeditor_code RK2263
_journal_issue 3
_journal_name_full 'Acta Crystallographica Section E'
_journal_page_first o682
_journal_page_last o683
_journal_paper_doi 10.1107/S1600536811005848
_journal_volume 67
_journal_year 2011
_chemical_formula_iupac 'C16 H34 N4 2+, 2I -, 2H2 O'
_chemical_formula_moiety 'C16 H34 N4 2+, 2(I -), 2(H2 O)'
_chemical_formula_sum 'C16 H38 I2 N4 O2'
_chemical_formula_weight 572.30
_chemical_name_systematic
;
5,7,7,12,14,14-Hexamethyl-4,8-diaza-1,11-diazoniocyclotetradeca-4,11-diene
diiodide dihydrate
;
_space_group_IT_number 2
_symmetry_cell_setting triclinic
_symmetry_space_group_name_Hall '-P 1'
_symmetry_space_group_name_H-M 'P -1'
_atom_sites_solution_hydrogens geom
_atom_sites_solution_primary direct
_atom_sites_solution_secondary difmap
_audit_creation_method SHELXL97
_cell_angle_alpha 74.673(2)
_cell_angle_beta 66.2670(10)
_cell_angle_gamma 75.809(2)
_cell_formula_units_Z 1
_cell_length_a 8.4098(3)
_cell_length_b 8.7252(2)
_cell_length_c 8.7724(3)
_cell_measurement_reflns_used 10421
_cell_measurement_temperature 120(2)
_cell_measurement_theta_max 27.48
_cell_measurement_theta_min 2.91
_cell_volume 561.24(3)
_computing_cell_refinement '<i>DENZO</i> (Otwinowski & Minor, 1997) and <i>COLLECT</i> (Hooft, 1988)'
_computing_data_collection '<i>COLLECT</i> (Hooft, 1988)'
_computing_data_reduction '<i>DENZO</i> (Otwinowski & Minor, 1997) and <i>COLLECT</i> (Hooft, 1988)'
_computing_molecular_graphics '<i>ORTEP-3</i> (Farrugia, 1997)'
_computing_publication_material '<i>SHELXL97</i> (Sheldrick, 2008)'
_computing_structure_refinement '<i>SHELXL97</i> (Sheldrick, 2008)'
_computing_structure_solution '<i>SIR2004</i> (Burla <i>et al.</i>, 2005)'
_diffrn_ambient_temperature 120(2)
_diffrn_detector_area_resol_mean 9.091
_diffrn_measured_fraction_theta_full 0.995
_diffrn_measured_fraction_theta_max 0.995
_diffrn_measurement_device_type 'Bruker--Nonius Roper CCD'
_diffrn_measurement_method '\f and \w'
_diffrn_radiation_monochromator graphite
_diffrn_radiation_source 'Bruker--Nonius FR591 rotating anode'
_diffrn_radiation_type MoK\a
_diffrn_radiation_wavelength 0.71073
_diffrn_reflns_av_R_equivalents 0.0302
_diffrn_reflns_av_sigmaI/netI 0.0276
_diffrn_reflns_limit_h_max 10
_diffrn_reflns_limit_h_min -10
_diffrn_reflns_limit_k_max 11
_diffrn_reflns_limit_k_min -11
_diffrn_reflns_limit_l_max 11
_diffrn_reflns_limit_l_min -11
_diffrn_reflns_number 12010
_diffrn_reflns_theta_full 27.47
_diffrn_reflns_theta_max 27.47
_diffrn_reflns_theta_min 3.21
_diffrn_standards_decay_% 0
_diffrn_standards_number 0
_exptl_absorpt_coefficient_mu 2.817
_exptl_absorpt_correction_T_max 0.7456
_exptl_absorpt_correction_T_min 0.6729
_exptl_absorpt_correction_type multi-scan
_exptl_absorpt_process_details '(<i>SADABS</i>; Sheldrick, 2007)'
_exptl_crystal_colour colourless
_exptl_crystal_density_diffrn 1.693
_exptl_crystal_density_method 'not measured'
_exptl_crystal_description block
_exptl_crystal_F_000 284
_exptl_crystal_size_max 0.20
_exptl_crystal_size_mid 0.14
_exptl_crystal_size_min 0.10
_refine_diff_density_max 0.985
_refine_diff_density_min -0.750
_refine_ls_extinction_coef 0.0243(13)
_refine_ls_extinction_expression Fc^*^=kFc[1+0.001xFc^2^\l^3^/sin(2\q)]^-1/4^
_refine_ls_extinction_method 'SHELXL97 (Sheldrick, 2008)'
_refine_ls_goodness_of_fit_ref 1.177
_refine_ls_hydrogen_treatment mixed
_refine_ls_matrix_type full
_refine_ls_number_parameters 127
_refine_ls_number_reflns 2563
_refine_ls_number_restraints 3
_refine_ls_restrained_S_all 1.177
_refine_ls_R_factor_all 0.0203
_refine_ls_R_factor_gt 0.0194
_refine_ls_shift/su_max 0.001
_refine_ls_shift/su_mean 0.000
_refine_ls_structure_factor_coef Fsqd
_refine_ls_weighting_details 'calc w=1/[\s^2^(Fo^2^)+(0.0124P)^2^+0.33P] where P=(Fo^2^+2Fc^2^)/3'
_refine_ls_weighting_scheme calc
_refine_ls_wR_factor_gt 0.0458
_refine_ls_wR_factor_ref 0.0464
_reflns_number_gt 2478
_reflns_number_total 2563
_reflns_threshold_expression I>2\s(I)
_cod_data_source_file rk2263.cif
_cod_data_source_block I
_cod_database_code 2229488
_cod_database_fobs_code 2229488

loop_
_symmetry_equiv_pos_as_xyz
'x, y, z'
'-x, -y, -z'

loop_
_atom_site_type_symbol
_atom_site_label
_atom_site_fract_x
_atom_site_fract_y
_atom_site_fract_z
_atom_site_U_iso_or_equiv
_atom_site_adp_type
_atom_site_calc_flag
_atom_site_refinement_flags
_atom_site_occupancy
_atom_site_disorder_assembly
_atom_site_disorder_group
I I1 0.214555(16) 0.460869(15) 0.757490(15) 0.02330(8) Uani d . 1 . .
O O1W 0.6274(2) 0.21795(19) 0.5780(2) 0.0336(4) Uani d D 1 . .
H H1W 0.525(3) 0.270(3) 0.633(3) 0.050 Uiso d D 1 . .
H H2W 0.671(3) 0.295(3) 0.496(3) 0.050 Uiso d D 1 . .
N N1 0.7414(2) 0.60362(18) -0.1726(2) 0.0139(3) Uani d . 1 . .
N N2 0.6077(2) 0.29338(18) 0.0038(2) 0.0165(3) Uani d . 1 . .
C C1 0.7419(3) 0.4771(2) -0.2576(2) 0.0185(4) Uani d . 1 . .
H H1A 0.8389 0.4822 -0.3694 0.022 Uiso calc R 1 . .
H H1B 0.6296 0.4954 -0.2762 0.022 Uiso calc R 1 . .
C C2 0.7653(3) 0.3134(2) -0.1486(3) 0.0209(4) Uani d . 1 . .
H H2A 0.7880 0.2286 -0.2140 0.025 Uiso calc R 1 . .
H H2B 0.8680 0.3019 -0.1159 0.025 Uiso calc R 1 . .
C C3 0.6167(3) 0.1933(2) 0.1357(3) 0.0174(4) Uani d . 1 . .
C C4 0.4514(3) 0.1743(2) 0.2906(2) 0.0182(4) Uani d . 1 . .
H H4A 0.4494 0.2381 0.3696 0.022 Uiso calc R 1 . .
H H4B 0.4604 0.0599 0.3474 0.022 Uiso calc R 1 . .
C C5 0.2753(3) 0.2226(2) 0.2659(2) 0.0158(4) Uani d . 1 . .
C C6 0.7788(3) 0.0876(3) 0.1592(3) 0.0275(5) Uani d . 1 . .
H H6A 0.7804 -0.0226 0.1507 0.041 Uiso calc R 1 . .
H H6B 0.7780 0.0881 0.2711 0.041 Uiso calc R 1 . .
H H6C 0.8836 0.1283 0.0712 0.041 Uiso calc R 1 . .
C C7 0.2617(3) 0.1223(2) 0.1546(3) 0.0214(4) Uani d . 1 . .
H H7A 0.1452 0.1527 0.1456 0.032 Uiso calc R 1 . .
H H7B 0.2788 0.0079 0.2052 0.032 Uiso calc R 1 . .
H H7C 0.3523 0.1417 0.0414 0.032 Uiso calc R 1 . .
C C8 0.1260(3) 0.2045(2) 0.4379(3) 0.0235(4) Uani d . 1 . .
H H8A 0.1421 0.2616 0.5118 0.035 Uiso calc R 1 . .
H H8B 0.1266 0.0902 0.4895 0.035 Uiso calc R 1 . .
H H8C 0.0134 0.2502 0.4230 0.035 Uiso calc R 1 . .
H H1N 0.649(3) 0.599(3) -0.076(3) 0.020(6) Uiso d . 1 . .
H H2N 0.829(4) 0.584(3) -0.149(3) 0.029(7) Uiso d . 1 . .

loop_
_atom_site_aniso_label
_atom_site_aniso_U_11
_atom_site_aniso_U_22
_atom_site_aniso_U_33
_atom_site_aniso_U_12
_atom_site_aniso_U_13
_atom_site_aniso_U_23
I1 0.01952(10) 0.03155(11) 0.01896(10) -0.00480(6) -0.00879(7) -0.00124(6)
O1W 0.0384(10) 0.0238(8) 0.0371(10) -0.0029(7) -0.0157(8) -0.0017(7)
N1 0.0139(8) 0.0133(7) 0.0155(8) -0.0038(6) -0.0075(7) 0.0007(6)
N2 0.0160(8) 0.0143(7) 0.0190(8) -0.0048(6) -0.0052(7) -0.0025(6)
C1 0.0213(10) 0.0168(9) 0.0173(10) -0.0052(7) -0.0053(8) -0.0036(7)
C2 0.0180(10) 0.0141(9) 0.0256(11) -0.0041(7) -0.0017(8) -0.0040(8)
C3 0.0173(9) 0.0153(9) 0.0240(10) -0.0027(7) -0.0105(8) -0.0055(7)
C4 0.0197(10) 0.0172(9) 0.0185(9) -0.0036(7) -0.0101(8) 0.0011(7)
C5 0.0190(10) 0.0118(8) 0.0171(9) -0.0053(7) -0.0092(8) 0.0031(7)
C6 0.0221(11) 0.0293(11) 0.0303(12) 0.0028(8) -0.0137(9) -0.0038(9)
C7 0.0261(11) 0.0155(9) 0.0284(11) -0.0071(8) -0.0154(9) -0.0012(8)
C8 0.0212(11) 0.0219(10) 0.0218(11) -0.0070(8) -0.0055(8) 0.0044(8)

loop_
_atom_type_symbol
_atom_type_description
_atom_type_scat_dispersion_real
_atom_type_scat_dispersion_imag
_atom_type_scat_source
I I -0.4742 1.8119 'International Tables Vol C Tables 4.2.6.8 and 6.1.1.4'
N N 0.0061 0.0033 'International Tables Vol C Tables 4.2.6.8 and 6.1.1.4'
C C 0.0033 0.0016 'International Tables Vol C Tables 4.2.6.8 and 6.1.1.4'
H H 0.0000 0.0000 'International Tables Vol C Tables 4.2.6.8 and 6.1.1.4'
O O 0.0106 0.0060 'International Tables Vol C Tables 4.2.6.8 and 6.1.1.4'

loop_
_geom_angle_atom_site_label_1
_geom_angle_atom_site_label_2
_geom_angle_atom_site_label_3
_geom_angle_site_symmetry_1
_geom_angle_site_symmetry_3
_geom_angle
_geom_angle_publ_flag
H1W O1W H2W . . 101(2) ?
C1 N1 C5 . 2_665 117.45(15) ?
C1 N1 H1N . . 107.0(15) ?
C5 N1 H1N 2_665 . 105.9(15) ?
C1 N1 H2N . . 109.8(18) ?
C5 N1 H2N 2_665 . 108.5(18) ?
H1N N1 H2N . . 108(2) ?
C3 N2 C2 . . 120.48(17) ?
N1 C1 C2 . . 109.64(16) ?
N1 C1 H1A . . 109.7 ?
C2 C1 H1A . . 109.7 ?
N1 C1 H1B . . 109.7 ?
C2 C1 H1B . . 109.7 ?
H1A C1 H1B . . 108.2 ?
N2 C2 C1 . . 110.39(16) ?
N2 C2 H2A . . 109.6 ?
C1 C2 H2A . . 109.6 ?
N2 C2 H2B . . 109.6 ?
C1 C2 H2B . . 109.6 ?
H2A C2 H2B . . 108.1 ?
N2 C3 C6 . . 127.05(19) ?
N2 C3 C4 . . 119.23(17) ?
C6 C3 C4 . . 113.71(17) ?
C3 C4 C5 . . 118.10(16) ?
C3 C4 H4A . . 107.8 ?
C5 C4 H4A . . 107.8 ?
C3 C4 H4B . . 107.8 ?
C5 C4 H4B . . 107.8 ?
H4A C4 H4B . . 107.1 ?
N1 C5 C4 2_665 . 109.64(15) ?
N1 C5 C8 2_665 . 109.95(16) ?
C4 C5 C8 . . 109.65(16) ?
N1 C5 C7 2_665 . 105.81(15) ?
C4 C5 C7 . . 111.51(16) ?
C8 C5 C7 . . 110.21(16) ?
C3 C6 H6A . . 109.5 ?
C3 C6 H6B . . 109.5 ?
H6A C6 H6B . . 109.5 ?
C3 C6 H6C . . 109.5 ?
H6A C6 H6C . . 109.5 ?
H6B C6 H6C . . 109.5 ?
C5 C7 H7A . . 109.5 ?
C5 C7 H7B . . 109.5 ?
H7A C7 H7B . . 109.5 ?
C5 C7 H7C . . 109.5 ?
H7A C7 H7C . . 109.5 ?
H7B C7 H7C . . 109.5 ?
C5 C8 H8A . . 109.5 ?
C5 C8 H8B . . 109.5 ?
H8A C8 H8B . . 109.5 ?
C5 C8 H8C . . 109.5 ?
H8A C8 H8C . . 109.5 ?
H8B C8 H8C . . 109.5 ?

loop_
_geom_bond_atom_site_label_1
_geom_bond_atom_site_label_2
_geom_bond_site_symmetry_2
_geom_bond_distance
_geom_bond_publ_flag
O1W H1W . 0.877(17) ?
O1W H2W . 0.873(17) ?
N1 C1 . 1.485(2) ?
N1 C5 2_665 1.524(2) ?
N1 H1N . 0.89(3) ?
N1 H2N . 0.81(3) ?
N2 C3 . 1.269(3) ?
N2 C2 . 1.462(2) ?
C1 C2 . 1.512(3) ?
C1 H1A . 0.9900 ?
C1 H1B . 0.9900 ?
C2 H2A . 0.9900 ?
C2 H2B . 0.9900 ?
C3 C6 . 1.504(3) ?
C3 C4 . 1.510(3) ?
C4 C5 . 1.524(3) ?
C4 H4A . 0.9900 ?
C4 H4B . 0.9900 ?
C5 N1 2_665 1.524(2) ?
C5 C8 . 1.524(3) ?
C5 C7 . 1.524(3) ?
C6 H6A . 0.9800 ?
C6 H6B . 0.9800 ?
C6 H6C . 0.9800 ?
C7 H7A . 0.9800 ?
C7 H7B . 0.9800 ?
C7 H7C . 0.9800 ?
C8 H8A . 0.9800 ?
C8 H8B . 0.9800 ?
C8 H8C . 0.9800 ?

loop_
_geom_hbond_atom_site_label_D
_geom_hbond_atom_site_label_H
_geom_hbond_atom_site_label_A
_geom_hbond_site_symmetry_A
_geom_hbond_distance_DH
_geom_hbond_distance_HA
_geom_hbond_distance_DA
_geom_hbond_angle_DHA
N1 H1N N2 2_665 0.89(3) 2.04(3) 2.744(2) 136(2)
O1W H1W I1 . 0.877(17) 2.706(18) 3.5753(18) 171(3)
O1W H2W I1 2_666 0.873(17) 2.678(17) 3.5494(17) 176(3)
N1 H2N I1 2_666 0.81(3) 3.23(3) 3.6895(17) 119(2)
N1 H2N I1 1_654 0.81(3) 2.99(3) 3.7110(18) 149(2)

loop_
_geom_torsion_atom_site_label_1
_geom_torsion_atom_site_label_2
_geom_torsion_atom_site_label_3
_geom_torsion_atom_site_label_4
_geom_torsion_site_symmetry_1
_geom_torsion_site_symmetry_2
_geom_torsion_site_symmetry_3
_geom_torsion_site_symmetry_4
_geom_torsion
_geom_torsion_publ_flag
C5 N1 C1 C2 2_665 . . . 178.16(16) ?
C3 N2 C2 C1 . . . . -156.80(17) ?
N1 C1 C2 N2 . . . . 69.8(2) ?
C2 N2 C3 C6 . . . . 1.3(3) ?
C2 N2 C3 C4 . . . . -179.47(16) ?
N2 C3 C4 C5 . . . . 23.3(3) ?
C6 C3 C4 C5 . . . . -157.41(17) ?
C3 C4 C5 N1 . . . 2_665 -55.5(2) ?
C3 C4 C5 C8 . . . . -176.29(16) ?
C3 C4 C5 C7 . . . . 61.4(2) ?
